data_4342526
loop_
_publ_author_name
'Kobayashi, Atsushi'
'Suzuki, Yui'
'Ohba, Tadashi'
'Ogawa, Tomohiro'
'Matsumoto, Takeshi'
'Noro, Shin-Ichiro'
'Chang, Ho-Chol'
'Kato, Masako'

_publ_section_title
;
 Systematic Syntheses and Metalloligand Doping of Flexible Porous
 Coordination Polymers Composed of a Co(III)-Metalloligand.
;
_journal_issue 6
_journal_name_full 'Inorganic chemistry'
_journal_page_first 2522
_journal_page_last 2535
_journal_paper_doi 10.1021/ic5021302
_journal_volume 54
_journal_year 2015
_chemical_formula_moiety 'C36 H62 Co N6 O34 Pr'
_chemical_formula_sum 'C36 H62 Co N6 O34 Pr'
_chemical_formula_weight 1322.75
_space_group_IT_number 70
_symmetry_cell_setting orthorhombic
_symmetry_Int_Tables_number 70
_symmetry_space_group_name_Hall '-F 2uv 2vw'
_symmetry_space_group_name_H-M 'F d d d :2'
_atom_sites_solution_hydrogens geom
_atom_sites_solution_primary direct
_atom_sites_solution_secondary difmap
_cell_angle_alpha 90.0000
_cell_angle_beta 90.0000
_cell_angle_gamma 90.0000
_cell_formula_units_Z 16
_cell_length_a 23.316(5)
_cell_length_b 28.011(6)
_cell_length_c 36.079(7)
_cell_measurement_reflns_used 20023
_cell_measurement_temperature 150
_cell_measurement_theta_max 35.07
_cell_measurement_theta_min 1.78
_cell_volume 23563(8)
_computing_cell_refinement CrystalClear
_computing_data_collection 'CrystalClear (Rigaku/MSC Inc., 2005)'
_computing_data_reduction CrystalClear
_computing_molecular_graphics 'CrystalStructure 4.0'
_computing_publication_material 'CrystalStructure 4.0 (Rigaku, 2010)'
_computing_structure_refinement 'SHELXL97 (Sheldrick, 2008)'
_computing_structure_solution 'SHELXS97 (Sheldrick, 2008)'
_diffrn_ambient_temperature 150
_diffrn_detector_area_resol_mean 7.314
_diffrn_measured_fraction_theta_full 0.963
_diffrn_measured_fraction_theta_max 0.963
_diffrn_measurement_device_type 'Rigaku Mercury70'
_diffrn_measurement_method \w
_diffrn_radiation_wavelength 0.68890
_diffrn_reflns_av_R_equivalents 0.0645
_diffrn_reflns_limit_h_max 38
_diffrn_reflns_limit_h_min -38
_diffrn_reflns_limit_k_max 46
_diffrn_reflns_limit_k_min -46
_diffrn_reflns_limit_l_max 59
_diffrn_reflns_limit_l_min -59
_diffrn_reflns_number 127739
_diffrn_reflns_theta_full 35.07
_diffrn_reflns_theta_max 35.07
_diffrn_standards_number 0
_exptl_absorpt_coefficient_mu 0.000
_exptl_absorpt_correction_T_max 1.000
_exptl_absorpt_correction_T_min 0.431
_exptl_absorpt_correction_type multi-scan
_exptl_absorpt_process_details 'REQAB (Rigaku, 1998)'
_exptl_crystal_colour yellow
_exptl_crystal_density_diffrn 1.491
_exptl_crystal_density_method 'not measured'
_exptl_crystal_description platelet
_exptl_crystal_F_000 10848.00
_exptl_crystal_size_max 0.150
_exptl_crystal_size_mid 0.050
_exptl_crystal_size_min 0.030
_refine_diff_density_max 2.330
_refine_diff_density_min -2.740
_refine_ls_extinction_method none
_refine_ls_goodness_of_fit_ref 1.135
_refine_ls_hydrogen_treatment constr
_refine_ls_number_parameters 385
_refine_ls_number_reflns 13810
_refine_ls_number_restraints 0
_refine_ls_R_factor_gt 0.0709
_refine_ls_shift/su_max 0.003
_refine_ls_structure_factor_coef Fsqd
_refine_ls_weighting_details 'w = 1/[\s^2^(Fo^2^)+(0.1524P)^2^+224.3495P] where P=(Fo^2^+2Fc^2^)/3'
_refine_ls_weighting_scheme calc
_refine_ls_wR_factor_ref 0.2579
_reflns_number_gt 11683
_reflns_number_total 13810
_reflns_threshold_expression F^2^>2.0\s(F^2^)
_cod_data_source_file ic5021302_si_002.cif
_cod_data_source_block '_PrCo_Ortho'
_cod_depositor_comments 'Adding full bibliography for 4342525--4342531.cif.'
_cod_original_sg_symbol_H-M 'F d d d'
_cod_database_code 4342526

loop_
_symmetry_equiv_pos_site_id
_symmetry_equiv_pos_as_xyz
1 +X,+Y,+Z
2 -X,1/4+Y,1/4+Z
3 1/4+X,-Y,1/4+Z
4 1/4-X,3/4-Y,1/2+Z
5 -X,-Y,-Z
6 +X,1/4-Y,1/4-Z
7 1/4-X,+Y,1/4-Z
8 1/4+X,3/4+Y,1/2-Z
9 +X,1/2+Y,1/2+Z
10 -X,3/4+Y,3/4+Z
11 1/4+X,1/2-Y,3/4+Z
12 1/4-X,1/4-Y,+Z
13 -X,1/2-Y,1/2-Z
14 +X,3/4-Y,3/4-Z
15 1/4-X,1/2+Y,3/4-Z
16 1/4+X,1/4+Y,-Z
17 1/2+X,+Y,1/2+Z
18 1/2-X,1/4+Y,3/4+Z
19 3/4+X,-Y,3/4+Z
20 3/4-X,3/4-Y,+Z
21 1/2-X,-Y,1/2-Z
22 1/2+X,1/4-Y,3/4-Z
23 3/4-X,+Y,3/4-Z
24 3/4+X,3/4+Y,-Z
25 1/2+X,1/2+Y,+Z
26 1/2-X,3/4+Y,1/4+Z
27 3/4+X,1/2-Y,1/4+Z
28 3/4-X,1/4-Y,1/2+Z
29 1/2-X,1/2-Y,-Z
30 1/2+X,3/4-Y,1/4-Z
31 3/4-X,1/2+Y,1/4-Z
32 3/4+X,1/4+Y,1/2-Z

loop_
_atom_site_label
_atom_site_type_symbol
_atom_site_fract_x
_atom_site_fract_y
_atom_site_fract_z
_atom_site_U_iso_or_equiv
_atom_site_adp_type
_atom_site_occupancy
_atom_site_symmetry_multiplicity
_atom_site_calc_flag
_atom_site_refinement_flags
Pr(1) Pr 0.898376(9) 0.1250 0.1250 0.01557(8) Uani 1.0 16 d .
Co(1) Co 0.6250 0.35740(2) 0.1250 0.01590(12) Uani 1.0 16 d .
O(1) O 0.80900(12) 0.16687(9) 0.10009(8) 0.0256(5) Uani 1.0 32 d .
O(2) O 0.83164(14) 0.18695(11) 0.15779(8) 0.0309(6) Uani 1.0 32 d .
O(3) O 0.75033(18) 0.32028(18) 0.29450(10) 0.0535(11) Uani 1.0 32 d .
O(4) O 0.67843(17) 0.36933(12) 0.31201(9) 0.0362(7) Uani 1.0 32 d .
O(5) O 0.83431(18) 0.53170(16) 0.10511(15) 0.0589(12) Uani 1.0 32 d .
O(6) O 0.7657(3) 0.57019(16) 0.13513(13) 0.0577(13) Uani 1.0 32 d .
O(7) O 0.7947(3) 0.2174(3) -0.00129(13) 0.0752(17) Uani 1.0 32 d .
O(8) O 0.8704(3) 0.4874(3) 0.0396(2) 0.087(2) Uani 1.0 32 d .
O(9) O 0.6900(7) 0.4885(5) 0.0214(3) 0.200(8) Uani 1.0 32 d .
O(10) O 0.5240(8) 0.1184(5) 0.0519(7) 0.348(16) Uani 1.0 32 d .
O(11) O 0.5393(8) 0.5537(6) 0.0442(4) 0.227(8) Uani 1.0 32 d .
O(12) O 0.5286(6) 0.1916(6) 0.0004(4) 0.206(7) Uani 1.0 32 d .
O(13) O 0.3327(5) 0.8435(4) 0.0687(5) 0.188(7) Uani 1.0 32 d .
O(14) O 0.7674(8) 0.8012(8) 0.0343(4) 0.264(11) Uani 1.0 32 d .
O(15) O 0.8341(5) 0.9066(5) 0.0868(6) 0.216(9) Uani 1.0 32 d .
O(16) O 0.8726(4) 0.9872(3) 0.0484(3) 0.109(4) Uani 1.0 32 d .
O(17) O 0.1547(7) 1.0999(10) 0.0878(6) 0.304(12) Uani 1.0 32 d .
N(1) N 0.68206(13) 0.30733(10) 0.12180(7) 0.0199(5) Uani 1.0 32 d .
N(2) N 0.64359(12) 0.35555(9) 0.17735(8) 0.0193(5) Uani 1.0 32 d .
N(3) N 0.67980(13) 0.40881(10) 0.12030(8) 0.0209(5) Uani 1.0 32 d .
C(1) C 0.69934(17) 0.28449(12) 0.09088(9) 0.0246(7) Uani 1.0 32 d .
C(2) C 0.73809(17) 0.24715(14) 0.09209(10) 0.0266(7) Uani 1.0 32 d .
C(3) C 0.75981(17) 0.23266(13) 0.12613(9) 0.0225(6) Uani 1.0 32 d .
C(4) C 0.74250(15) 0.25633(11) 0.15810(9) 0.0223(6) Uani 1.0 32 d .
C(5) C 0.70388(14) 0.29379(11) 0.15503(9) 0.0191(5) Uani 1.0 32 d .
C(6) C 0.68400(14) 0.32263(10) 0.18632(9) 0.0196(5) Uani 1.0 32 d .
C(7) C 0.70518(17) 0.31858(13) 0.22204(10) 0.0262(7) Uani 1.0 32 d .
C(8) C 0.68331(16) 0.34848(14) 0.24933(10) 0.0260(6) Uani 1.0 32 d .
C(9) C 0.64074(19) 0.38110(14) 0.24011(12) 0.0286(7) Uani 1.0 32 d .
C(10) C 0.62247(17) 0.38429(14) 0.20401(11) 0.0258(7) Uani 1.0 32 d .
C(11) C 0.80299(16) 0.19254(12) 0.12843(10) 0.0224(6) Uani 1.0 32 d .
C(12) C 0.7063(2) 0.34531(17) 0.28885(11) 0.0337(8) Uani 1.0 32 d .
C(13) C 0.73677(16) 0.40475(14) 0.11608(14) 0.0306(8) Uani 1.0 32 d .
C(14) C 0.77212(18) 0.44451(18) 0.11492(16) 0.0373(10) Uani 1.0 32 d .
C(15) C 0.7484(2) 0.48953(16) 0.11923(13) 0.0330(8) Uani 1.0 32 d .
C(16) C 0.6897(2) 0.49394(14) 0.12322(11) 0.0303(8) Uani 1.0 32 d .
C(17) C 0.65593(17) 0.45297(12) 0.12328(10) 0.0235(6) Uani 1.0 32 d .
C(18) C 0.7858(3) 0.53404(19) 0.12043(15) 0.0421(12) Uani 1.0 32 d .
H(1) H 0.6800 0.2968 0.0703 0.0356 Uiso 1.0 32 calc R
H(2) H 0.7562 0.2339 0.0732 0.0449 Uiso 1.0 32 calc R
H(4) H 0.7359 0.2975 0.2276 0.0301 Uiso 1.0 32 calc R
H(3) H 0.7569 0.2470 0.1817 0.0268 Uiso 1.0 32 calc R
H(5) H 0.6249 0.4019 0.2580 0.0483 Uiso 1.0 32 calc R
H(6) H 0.5942 0.4031 0.1941 0.0242 Uiso 1.0 32 calc R
H(7) H 0.7515 0.3715 0.1178 0.0178 Uiso 1.0 32 calc R
H(8) H 0.8102 0.4382 0.1157 0.0454 Uiso 1.0 32 calc R
H(9) H 0.6692 0.5211 0.1256 0.0327 Uiso 1.0 32 calc R

loop_
_atom_site_aniso_label
_atom_site_aniso_U_11
_atom_site_aniso_U_22
_atom_site_aniso_U_33
_atom_site_aniso_U_12
_atom_site_aniso_U_13
_atom_site_aniso_U_23
Pr(1) 0.01673(12) 0.01067(11) 0.01932(13) 0.0000 0.0000 0.00184(6)
Co(1) 0.0175(3) 0.0098(3) 0.0204(3) 0.0000 0.00185(18) 0.0000
O(1) 0.0248(11) 0.0221(11) 0.0300(12) 0.0075(9) -0.0037(10) -0.0074(9)
O(2) 0.0379(15) 0.0270(13) 0.0280(13) 0.0135(11) -0.0068(11) -0.0046(10)
O(3) 0.048(2) 0.079(3) 0.0336(17) 0.027(2) -0.0065(15) -0.0153(18)
O(4) 0.0470(19) 0.0365(16) 0.0252(13) 0.0114(14) 0.0043(13) -0.0097(11)
O(5) 0.039(2) 0.049(3) 0.088(4) -0.0213(18) -0.006(3) 0.016(3)
O(6) 0.073(3) 0.044(2) 0.056(3) -0.040(3) 0.022(3) -0.0154(18)
O(7) 0.087(4) 0.095(5) 0.044(3) 0.018(4) -0.008(3) -0.004(3)
O(8) 0.087(5) 0.095(6) 0.080(5) 0.003(4) 0.007(4) 0.019(4)
O(9) 0.308(18) 0.165(10) 0.129(8) -0.180(12) -0.009(9) 0.002(7)
O(10) 0.282(18) 0.178(12) 0.58(4) 0.118(12) 0.37(3) 0.197(17)
O(11) 0.274(17) 0.270(17) 0.138(10) 0.126(14) 0.101(11) 0.074(10)
O(12) 0.168(12) 0.230(15) 0.220(15) -0.074(11) 0.003(11) 0.087(12)
O(13) 0.160(10) 0.112(8) 0.293(16) -0.049(8) 0.117(11) -0.105(10)
O(14) 0.272(18) 0.39(3) 0.129(10) 0.195(18) -0.050(11) -0.049(12)
O(15) 0.108(8) 0.129(10) 0.41(3) 0.022(7) 0.021(11) 0.141(13)
O(16) 0.124(7) 0.085(6) 0.118(7) -0.012(4) 0.046(5) -0.060(5)
O(17) 0.113(12) 0.45(4) 0.35(3) 0.090(17) 0.062(14) 0.08(3)
N(1) 0.0253(13) 0.0132(10) 0.0211(11) 0.0046(9) 0.0038(9) -0.0004(8)
N(2) 0.0184(11) 0.0141(10) 0.0255(12) 0.0023(9) 0.0014(9) -0.0037(9)
N(3) 0.0187(11) 0.0147(11) 0.0293(13) -0.0022(9) -0.0015(10) 0.0014(9)
C(1) 0.0337(17) 0.0203(13) 0.0199(13) 0.0125(12) 0.0010(12) -0.0001(10)
C(2) 0.0341(18) 0.0237(15) 0.0220(14) 0.0127(13) 0.0020(12) -0.0022(11)
C(3) 0.0283(16) 0.0161(12) 0.0231(14) 0.0078(11) 0.0004(11) -0.0021(10)
C(4) 0.0277(15) 0.0188(13) 0.0205(13) 0.0088(11) -0.0007(11) -0.0012(10)
C(5) 0.0245(14) 0.0136(11) 0.0193(12) 0.0049(10) 0.0022(10) -0.0019(9)
C(6) 0.0229(13) 0.0131(11) 0.0226(13) 0.0043(10) 0.0015(10) -0.0032(9)
C(7) 0.0296(16) 0.0256(15) 0.0234(14) 0.0098(13) -0.0007(12) -0.0053(12)
C(8) 0.0273(15) 0.0270(15) 0.0236(14) 0.0006(13) 0.0020(12) -0.0072(12)
C(9) 0.0319(17) 0.0252(15) 0.0288(17) 0.0054(14) 0.0017(14) -0.0107(13)
C(10) 0.0286(16) 0.0222(14) 0.0267(16) 0.0095(12) -0.0010(12) -0.0080(12)
C(11) 0.0246(14) 0.0153(12) 0.0275(15) 0.0064(11) -0.0004(11) -0.0026(10)
C(12) 0.036(2) 0.038(2) 0.0272(17) 0.0054(16) 0.0003(15) -0.0110(15)
C(13) 0.0193(14) 0.0221(15) 0.050(3) -0.0027(12) 0.0024(14) 0.0050(15)
C(14) 0.0207(16) 0.036(2) 0.056(3) -0.0109(15) -0.0044(17) 0.0107(19)
C(15) 0.0343(19) 0.0281(18) 0.0367(19) -0.0159(15) -0.0037(16) 0.0045(14)
C(16) 0.036(2) 0.0168(14) 0.039(2) -0.0099(14) -0.0001(15) 0.0013(12)
C(17) 0.0273(15) 0.0146(12) 0.0285(16) -0.0022(11) -0.0002(12) 0.0017(10)
C(18) 0.046(3) 0.034(3) 0.046(3) -0.026(2) -0.010(2) 0.0102(18)

loop_
_atom_type_symbol
_atom_type_description
_atom_type_scat_dispersion_real
_atom_type_scat_dispersion_imag
_atom_type_scat_source
C C 0.0000 0.0000
;
International Tables for Crystallography
(1992, Vol. C, Tables 4.2.6.8 and 6.1.1.4)
;
H H 0.0000 0.0000
;
International Tables for Crystallography
(1992, Vol. C, Table 6.1.1.4)
;
Co Co 0.0000 0.0000
;
International Tables for Crystallography
(1992, Vol. C, Tables 4.2.6.8 and 6.1.1.4)
;
N N 0.0000 0.0000
;
International Tables for Crystallography
(1992, Vol. C, Tables 4.2.6.8 and 6.1.1.4)
;
O O 0.0000 0.0000
;
International Tables for Crystallography
(1992, Vol. C, Tables 4.2.6.8 and 6.1.1.4)
;
Pr Pr 0.0000 0.0000
;
International Tables for Crystallography
(1992, Vol. C, Tables 4.2.6.8 and 6.1.1.4)
;

loop_
_geom_angle_atom_site_label_1
_geom_angle_atom_site_label_2
_geom_angle_atom_site_label_3
_geom_angle
_geom_angle_publ_flag
_geom_angle_site_symmetry_1
_geom_angle_site_symmetry_3
O(1) Pr(1) O(1) 70.68(9) yes . 6_555
O(1) Pr(1) O(2) 50.86(10) yes . .
O(1) Pr(1) O(2) 70.12(10) yes . 6_555
O(1) Pr(1) O(4) 127.29(11) yes . 8_545
O(1) Pr(1) O(4) 82.75(12) yes . 11_554
O(1) Pr(1) O(5) 65.80(11) yes . 20_655
O(1) Pr(1) O(5) 130.56(11) yes . 31_645
O(1) Pr(1) O(6) 114.51(13) yes . 20_655
O(1) Pr(1) O(6) 150.09(13) yes . 31_645
O(1) Pr(1) O(2) 70.12(10) yes 6_555 .
O(1) Pr(1) O(2) 50.86(10) yes 6_555 6_555
O(1) Pr(1) O(4) 82.75(12) yes 6_555 8_545
O(1) Pr(1) O(4) 127.29(11) yes 6_555 11_554
O(1) Pr(1) O(5) 130.56(11) yes 6_555 20_655
O(1) Pr(1) O(5) 65.80(11) yes 6_555 31_645
O(1) Pr(1) O(6) 150.09(13) yes 6_555 20_655
O(1) Pr(1) O(6) 114.51(13) yes 6_555 31_645
O(2) Pr(1) O(2) 106.93(10) yes . 6_555
O(2) Pr(1) O(4) 77.74(11) yes . 8_545
O(2) Pr(1) O(4) 124.22(11) yes . 11_554
O(2) Pr(1) O(5) 64.72(12) yes . 20_655
O(2) Pr(1) O(5) 127.04(13) yes . 31_645
O(2) Pr(1) O(6) 90.18(13) yes . 20_655
O(2) Pr(1) O(6) 158.77(13) yes . 31_645
O(2) Pr(1) O(4) 124.22(11) yes 6_555 8_545
O(2) Pr(1) O(4) 77.74(11) yes 6_555 11_554
O(2) Pr(1) O(5) 127.04(13) yes 6_555 20_655
O(2) Pr(1) O(5) 64.72(12) yes 6_555 31_645
O(2) Pr(1) O(6) 158.77(13) yes 6_555 20_655
O(2) Pr(1) O(6) 90.18(13) yes 6_555 31_645
O(4) Pr(1) O(4) 145.81(14) yes 8_545 11_554
O(4) Pr(1) O(5) 105.66(14) yes 8_545 20_655
O(4) Pr(1) O(5) 69.11(14) yes 8_545 31_645
O(4) Pr(1) O(6) 70.88(14) yes 8_545 20_655
O(4) Pr(1) O(6) 82.27(14) yes 8_545 31_645
O(4) Pr(1) O(5) 69.11(14) yes 11_554 20_655
O(4) Pr(1) O(5) 105.66(14) yes 11_554 31_645
O(4) Pr(1) O(6) 82.27(14) yes 11_554 20_655
O(4) Pr(1) O(6) 70.88(14) yes 11_554 31_645
O(5) Pr(1) O(5) 163.06(13) yes 20_655 31_645
O(5) Pr(1) O(6) 49.28(14) yes 20_655 20_655
O(5) Pr(1) O(6) 114.89(14) yes 20_655 31_645
O(5) Pr(1) O(6) 114.89(14) yes 31_645 20_655
O(5) Pr(1) O(6) 49.28(14) yes 31_645 31_645
O(6) Pr(1) O(6) 76.45(16) yes 20_655 31_645
N(1) Co(1) N(1) 87.19(13) yes . 7_655
N(1) Co(1) N(2) 83.40(11) yes . .
N(1) Co(1) N(2) 94.37(11) yes . 7_655
N(1) Co(1) N(3) 94.60(13) yes . .
N(1) Co(1) N(3) 177.50(12) yes . 7_655
N(1) Co(1) N(2) 94.37(11) yes 7_655 .
N(1) Co(1) N(2) 83.40(11) yes 7_655 7_655
N(1) Co(1) N(3) 177.50(12) yes 7_655 .
N(1) Co(1) N(3) 94.60(13) yes 7_655 7_655
N(2) Co(1) N(2) 176.94(11) yes . 7_655
N(2) Co(1) N(3) 87.57(12) yes . .
N(2) Co(1) N(3) 94.72(12) yes . 7_655
N(2) Co(1) N(3) 94.72(12) yes 7_655 .
N(2) Co(1) N(3) 87.57(12) yes 7_655 7_655
N(3) Co(1) N(3) 83.66(13) yes . 7_655
Pr(1) O(1) C(11) 93.9(3) yes . .
Pr(1) O(2) C(11) 91.0(3) yes . .
Pr(1) O(4) C(12) 145.4(3) yes 27_455 .
Pr(1) O(5) C(18) 88.2(4) yes 20_655 .
Pr(1) O(6) C(18) 97.7(4) yes 20_655 .
Co(1) N(1) C(1) 126.8(3) yes . .
Co(1) N(1) C(5) 114.0(2) yes . .
C(1) N(1) C(5) 119.1(3) yes . .
Co(1) N(2) C(6) 113.9(3) yes . .
Co(1) N(2) C(10) 126.7(3) yes . .
C(6) N(2) C(10) 119.3(3) yes . .
Co(1) N(3) C(13) 127.0(3) yes . .
Co(1) N(3) C(17) 113.6(3) yes . .
C(13) N(3) C(17) 119.4(4) yes . .
N(1) C(1) C(2) 121.9(4) yes . .
C(1) C(2) C(3) 119.2(4) yes . .
C(2) C(3) C(4) 119.2(4) yes . .
C(2) C(3) C(11) 120.6(4) yes . .
C(4) C(3) C(11) 120.2(3) yes . .
C(3) C(4) C(5) 118.9(3) yes . .
N(1) C(5) C(4) 121.7(3) yes . .
N(1) C(5) C(6) 114.1(3) yes . .
C(4) C(5) C(6) 124.2(3) yes . .
N(2) C(6) C(5) 114.3(3) yes . .
N(2) C(6) C(7) 121.7(3) yes . .
C(5) C(6) C(7) 124.0(3) yes . .
C(6) C(7) C(8) 118.6(4) yes . .
C(7) C(8) C(9) 119.3(4) yes . .
C(7) C(8) C(12) 119.9(4) yes . .
C(9) C(8) C(12) 120.8(4) yes . .
C(8) C(9) C(10) 119.4(4) yes . .
N(2) C(10) C(9) 121.7(4) yes . .
O(1) C(11) O(2) 123.5(4) yes . .
O(1) C(11) C(3) 117.0(4) yes . .
O(2) C(11) C(3) 119.4(4) yes . .
O(3) C(12) O(4) 127.8(4) yes . .
O(3) C(12) C(8) 118.0(4) yes . .
O(4) C(12) C(8) 114.2(4) yes . .
N(3) C(13) C(14) 121.6(4) yes . .
C(13) C(14) C(15) 119.4(4) yes . .
C(14) C(15) C(16) 119.2(4) yes . .
C(14) C(15) C(18) 121.4(5) yes . .
C(16) C(15) C(18) 119.4(4) yes . .
C(15) C(16) C(17) 119.1(4) yes . .
N(3) C(17) C(16) 121.2(4) yes . .
N(3) C(17) C(17) 114.5(3) yes . 7_655
C(16) C(17) C(17) 124.3(4) yes . 7_655
O(5) C(18) O(6) 124.8(6) yes . .
O(5) C(18) C(15) 117.3(5) yes . .
O(6) C(18) C(15) 117.8(5) yes . .
N(1) C(1) H(1) 109.759 no . .
C(2) C(1) H(1) 128.281 no . .
C(1) C(2) H(2) 127.308 no . .
C(3) C(2) H(2) 112.605 no . .
C(3) C(4) H(3) 120.564 no . .
C(5) C(4) H(3) 120.557 no . .
C(6) C(7) H(4) 121.029 no . .
C(8) C(7) H(4) 120.190 no . .
C(8) C(9) H(5) 121.447 no . .
C(10) C(9) H(5) 119.090 no . .
N(2) C(10) H(6) 109.057 no . .
C(9) C(10) H(6) 129.173 no . .
N(3) C(13) H(7) 114.480 no . .
C(14) C(13) H(7) 123.268 no . .
C(13) C(14) H(8) 115.201 no . .
C(15) C(14) H(8) 124.352 no . .
C(15) C(16) H(9) 127.626 no . .
C(17) C(16) H(9) 113.233 no . .

loop_
_geom_bond_atom_site_label_1
_geom_bond_atom_site_label_2
_geom_bond_distance
_geom_bond_publ_flag
_geom_bond_site_symmetry_2
Pr(1) O(1) 2.555(3) yes .
Pr(1) O(1) 2.555(3) yes 6_555
Pr(1) O(2) 2.614(4) yes .
Pr(1) O(2) 2.614(4) yes 6_555
Pr(1) O(4) 2.383(4) yes 8_545
Pr(1) O(4) 2.383(4) yes 11_554
Pr(1) O(5) 2.740(5) yes 20_655
Pr(1) O(5) 2.740(5) yes 31_645
Pr(1) O(6) 2.551(5) yes 20_655
Pr(1) O(6) 2.551(5) yes 31_645
Co(1) N(1) 1.937(3) yes .
Co(1) N(1) 1.937(3) yes 7_655
Co(1) N(2) 1.939(3) yes .
Co(1) N(2) 1.939(3) yes 7_655
Co(1) N(3) 1.933(3) yes .
Co(1) N(3) 1.933(3) yes 7_655
O(1) C(11) 1.258(5) yes .
O(2) C(11) 1.262(5) yes .
O(3) C(12) 1.261(7) yes .
O(4) C(12) 1.254(6) yes .
O(5) C(18) 1.261(8) yes .
O(6) C(18) 1.235(8) yes .
N(1) C(1) 1.348(5) yes .
N(1) C(5) 1.356(5) yes .
N(2) C(6) 1.357(4) yes .
N(2) C(10) 1.347(5) yes .
N(3) C(13) 1.342(5) yes .
N(3) C(17) 1.361(5) yes .
C(1) C(2) 1.383(6) yes .
C(2) C(3) 1.389(5) yes .
C(3) C(4) 1.390(5) yes .
C(3) C(11) 1.511(6) yes .
C(4) C(5) 1.387(5) yes .
C(5) C(6) 1.464(5) yes .
C(6) C(7) 1.385(5) yes .
C(7) C(8) 1.390(6) yes .
C(8) C(9) 1.389(6) yes .
C(8) C(12) 1.525(6) yes .
C(9) C(10) 1.373(6) yes .
C(13) C(14) 1.386(7) yes .
C(14) C(15) 1.385(7) yes .
C(15) C(16) 1.382(7) yes .
C(15) C(18) 1.521(8) yes .
C(16) C(17) 1.392(6) yes .
C(17) C(17) 1.448(6) yes 7_655
C(1) H(1) 0.934 no .
C(2) H(2) 0.884 no .
C(4) H(3) 0.950 no .
C(7) H(4) 0.949 no .
C(9) H(5) 0.944 no .
C(10) H(6) 0.917 no .
C(13) H(7) 0.995 no .
C(14) H(8) 0.905 no .
C(16) H(9) 0.902 no .

loop_
_geom_contact_atom_site_label_1
_geom_contact_atom_site_label_2
_geom_contact_distance
_geom_contact_publ_flag
_geom_contact_site_symmetry_2
Pr(1) C(11) 2.922(4) no 6_555
Pr(1) C(12) 3.489(5) no 8_545
Pr(1) C(18) 2.979(6) no 31_645
Co(1) C(1) 2.948(4) no 7_655
Co(1) C(5) 2.780(4) no 7_655
Co(1) C(6) 2.781(4) no 7_655
Co(1) C(10) 2.949(4) no 7_655
Co(1) C(13) 2.942(4) no 7_655
Co(1) C(17) 2.773(4) no 7_655
O(1) C(2) 2.806(5) no .
O(1) C(11) 3.164(5) no 6_555
O(2) C(4) 2.845(5) no .
O(2) C(18) 3.469(7) no 20_655
O(3) C(7) 2.819(6) no .
O(4) C(7) 3.598(5) no .
O(4) C(9) 2.759(6) no .
O(5) C(11) 2.852(6) no 20_655
O(5) C(14) 2.862(7) no .
O(5) C(16) 3.594(7) no .
O(6) C(14) 3.598(7) no .
O(6) C(16) 2.808(7) no .
N(1) C(1) 3.407(5) no 7_655
N(1) C(3) 2.772(5) no .
N(1) C(5) 3.336(5) no 7_655
N(1) C(6) 3.450(5) no 7_655
N(1) C(13) 3.019(5) no .
N(2) C(1) 3.015(5) no 7_655
N(2) C(8) 2.764(5) no .
N(2) C(13) 3.392(6) no .
N(2) C(17) 3.367(5) no .
N(2) C(17) 3.481(5) no 7_655
N(3) C(5) 3.502(5) no .
N(3) C(6) 3.393(5) no .
N(3) C(10) 3.373(5) no .
N(3) C(10) 3.024(5) no 7_655
N(3) C(15) 2.770(6) no .
C(1) C(4) 2.742(5) no .
C(1) C(5) 3.585(6) no 7_655
C(1) C(6) 3.431(5) no 7_655
C(1) C(13) 3.597(6) no .
C(2) C(5) 2.739(5) no .
C(4) C(7) 3.020(5) no .
C(5) C(13) 3.496(6) no .
C(6) C(9) 2.732(6) no .
C(7) C(10) 2.744(6) no .
C(10) C(17) 3.577(6) no .
C(10) C(17) 3.452(6) no 7_655
C(13) C(16) 2.741(6) no .
C(14) C(17) 2.736(6) no .
C(16) C(16) 3.020(7) no 7_655
O(1) O(10) 2.78(2) no 12_655
O(2) O(10) 3.445(19) no 7_655
O(2) O(16) 2.815(10) no 6_565
O(3) O(5) 3.138(7) no 26_645
O(3) O(6) 3.291(6) no 26_645
O(3) O(9) 2.808(14) no 26_645
O(3) O(17) 2.836(19) no 2_645
O(3) C(15) 3.519(7) no 26_645
O(3) C(18) 3.040(7) no 26_645
O(4) O(2) 3.141(5) no 32_455
O(4) O(5) 2.921(6) no 26_645
O(4) O(6) 2.864(6) no 21_665
O(4) O(6) 3.248(6) no 26_645
O(4) O(11) 3.425(18) no 3_565
O(4) C(18) 3.293(7) no 26_645
O(5) O(3) 3.138(7) no 18_654
O(5) O(4) 2.921(6) no 18_654
O(5) O(8) 2.800(10) no .
O(5) C(12) 3.128(7) no 18_654
O(6) O(3) 3.291(6) no 18_654
O(6) O(4) 3.248(6) no 18_654
O(6) O(4) 2.864(6) no 21_665
O(6) O(6) 3.156(7) no 6_565
O(6) O(11) 2.889(14) no 7_655
O(6) O(17) 3.211(18) no 25_545
O(6) O(17) 3.56(3) no 30_565
O(7) O(7) 2.771(10) no 29_655
O(7) O(8) 2.774(10) no 20_655
O(7) O(10) 3.47(2) no 12_655
O(7) C(1) 3.236(6) no 29_655
O(7) C(2) 3.507(7) no 29_655
O(7) C(9) 3.568(8) no 11_554
O(8) O(5) 2.800(10) no .
O(8) O(7) 2.774(10) no 20_655
O(8) O(12) 2.882(17) no 16_555
O(8) O(13) 2.727(15) no 12_665
O(8) C(12) 3.511(10) no 18_654
O(9) O(3) 2.808(14) no 18_654
O(9) O(12) 2.57(2) no 16_555
O(9) O(16) 2.988(15) no 29_665
O(9) C(9) 3.572(14) no 7_655
O(9) C(10) 3.380(14) no 7_655
O(10) O(1) 2.78(2) no 12_655
O(10) O(2) 3.445(19) no 7_655
O(10) O(7) 3.47(2) no 12_655
O(10) O(12) 2.77(3) no .
O(10) C(2) 3.558(17) no 12_655
O(11) O(4) 3.425(18) no 19_464
O(11) O(6) 2.889(14) no 7_655
O(11) O(14) 3.24(3) no 12_665
O(11) O(14) 2.882(18) no 24_445
O(11) O(17) 3.39(3) no 20_565
O(11) O(17) 3.37(3) no 25_545
O(11) C(12) 3.432(18) no 19_464
O(11) C(16) 3.452(14) no 7_655
O(11) C(18) 3.584(15) no 7_655
O(12) O(8) 2.882(17) no 24_445
O(12) O(9) 2.57(2) no 24_445
O(12) O(10) 2.77(3) no .
O(13) O(8) 2.727(15) no 12_665
O(13) O(13) 2.646(16) no 20_565
O(13) O(15) 3.41(3) no 30_465
O(13) C(2) 3.586(13) no 25_455
O(13) C(13) 3.296(14) no 25_455
O(13) C(14) 3.575(14) no 25_455
O(14) O(11) 3.24(3) no 12_665
O(14) O(11) 2.882(18) no 16_555
O(14) O(16) 2.83(2) no 20_665
O(15) O(13) 3.41(3) no 30_565
O(15) O(15) 2.601(16) no 20_665
O(15) O(16) 2.800(17) no .
O(15) C(4) 3.248(12) no 6_565
O(15) C(5) 3.352(12) no 6_565
O(15) C(13) 3.315(15) no 6_565
O(16) O(2) 2.815(10) no 6_565
O(16) O(9) 2.988(15) no 29_665
O(16) O(14) 2.83(2) no 20_665
O(16) O(15) 2.800(17) no .
O(16) C(4) 3.421(10) no 6_565
O(17) O(3) 2.836(19) no 10_654
O(17) O(6) 3.211(18) no 25_455
O(17) O(6) 3.56(3) no 30_465
O(17) O(11) 3.39(3) no 20_565
O(17) O(11) 3.37(3) no 25_455
O(17) O(17) 3.03(3) no 6_575
O(17) O(17) 3.02(3) no 7_555
O(17) O(17) 1.97(3) no 12_575
O(17) C(16) 3.33(3) no 25_455
C(1) O(7) 3.236(6) no 29_655
C(2) O(7) 3.507(7) no 29_655
C(2) O(10) 3.558(17) no 12_655
C(2) O(13) 3.586(13) no 25_545
C(4) O(15) 3.248(12) no 6_565
C(4) O(16) 3.421(10) no 6_565
C(5) O(15) 3.352(12) no 6_565
C(9) O(7) 3.568(8) no 27_455
C(9) O(9) 3.572(14) no 7_655
C(10) O(9) 3.380(14) no 7_655
C(12) O(5) 3.128(7) no 26_645
C(12) O(8) 3.511(10) no 26_645
C(12) O(11) 3.432(18) no 3_565
C(12) C(18) 3.412(7) no 26_645
C(13) O(13) 3.296(14) no 25_545
C(13) O(15) 3.315(15) no 6_565
C(14) O(13) 3.575(14) no 25_545
C(15) O(3) 3.519(7) no 18_654
C(16) O(11) 3.452(14) no 7_655
C(16) O(17) 3.33(3) no 25_545
C(18) O(3) 3.040(7) no 18_654
C(18) O(4) 3.293(7) no 18_654
C(18) O(11) 3.584(15) no 7_655
C(18) C(12) 3.412(7) no 18_654
Co(1) H(1) 2.9016 no .
Co(1) H(1) 2.9016 no 7_655
Co(1) H(6) 2.8918 no .
Co(1) H(6) 2.8918 no 7_655
Co(1) H(7) 2.9876 no .
Co(1) H(7) 2.9876 no 7_655
O(1) H(2) 2.4454 no .
O(2) H(3) 2.5709 no .
O(2) H(5) 3.3487 no 8_545
O(3) H(4) 2.5203 no .
O(4) H(5) 2.4879 no .
O(5) H(8) 2.7052 no .
O(6) H(9) 2.6597 no .
N(1) H(1) 3.3583 no 7_655
N(1) H(2) 3.2084 no .
N(1) H(3) 3.2497 no .
N(1) H(7) 2.4234 no .
N(2) H(1) 2.3791 no 7_655
N(2) H(4) 3.2495 no .
N(2) H(5) 3.2153 no .
N(2) H(7) 3.3383 no .
N(3) H(6) 3.3298 no .
N(3) H(6) 2.3935 no 7_655
N(3) H(8) 3.1537 no .
N(3) H(9) 3.1601 no .
C(1) H(7) 2.8920 no .
C(2) H(3) 3.2608 no .
C(3) H(1) 3.2781 no .
C(4) H(2) 3.1428 no .
C(4) H(4) 2.7632 no .
C(4) H(7) 3.5439 no .
C(5) H(1) 3.1080 no .
C(5) H(1) 3.2473 no 7_655
C(5) H(4) 2.7235 no .
C(5) H(7) 2.7877 no .
C(6) H(1) 2.7654 no 7_655
C(6) H(3) 2.7208 no .
C(6) H(6) 3.0895 no .
C(6) H(7) 3.2338 no .
C(7) H(1) 3.5557 no 7_655
C(7) H(3) 2.7560 no .
C(7) H(5) 3.2607 no .
C(8) H(6) 3.2614 no .
C(9) H(4) 3.2575 no .
C(10) H(1) 2.8762 no 7_655
C(11) H(2) 2.5495 no .
C(11) H(3) 2.6778 no .
C(12) H(4) 2.6758 no .
C(12) H(5) 2.7112 no .
C(13) H(6) 2.8763 no 7_655
C(14) H(9) 3.2416 no .
C(15) H(7) 3.3079 no .
C(16) H(8) 3.2246 no .
C(16) H(9) 2.6502 no 7_655
C(17) H(6) 3.2464 no .
C(17) H(6) 2.8018 no 7_655
C(17) H(7) 3.1965 no .
C(17) H(9) 2.5898 no 7_655
C(18) H(8) 2.7487 no .
C(18) H(9) 2.7488 no .
H(1) H(2) 2.5047 no .
H(1) H(6) 3.0752 no 7_655
H(1) H(7) 3.1771 no .
H(4) H(3) 2.2324 no .
H(5) H(6) 2.4152 no .
H(6) H(7) 3.2792 no 7_655
H(7) H(8) 2.3176 no .
H(9) H(9) 2.0606 no 7_655
O(7) H(1) 2.5899 no 29_655
O(7) H(2) 2.8707 no .
O(7) H(2) 3.1625 no 29_655
O(8) H(2) 3.2228 no 20_655
O(8) H(8) 3.3792 no .
O(9) H(4) 2.8664 no 18_654
O(9) H(3) 3.4739 no 18_654
O(9) H(5) 3.0484 no 7_655
O(9) H(6) 2.8116 no 7_655
O(10) H(2) 3.0503 no 12_655
O(11) H(9) 3.1848 no 7_655
O(12) H(4) 3.0899 no 7_655
O(12) H(3) 3.0185 no 7_655
O(13) H(2) 3.5537 no 25_455
O(13) H(7) 2.7082 no 25_455
O(13) H(8) 3.1462 no 12_665
O(13) H(8) 3.1921 no 25_455
O(15) H(4) 3.5057 no 6_565
O(15) H(3) 3.3134 no 6_565
O(15) H(7) 2.6461 no 6_565
O(15) H(8) 3.2090 no 6_565
O(15) H(8) 3.1310 no 31_655
O(16) H(4) 3.4619 no 6_565
O(16) H(3) 2.8278 no 6_565
O(16) H(5) 3.4311 no 11_564
O(17) H(9) 2.6177 no 25_455
O(17) H(9) 3.0962 no 31_555
H(1) O(7) 2.5899 no 29_655
H(2) O(7) 2.8707 no .
H(2) O(7) 3.1625 no 29_655
H(2) O(8) 3.2228 no 20_655
H(2) O(10) 3.0503 no 12_655
H(2) O(13) 3.5537 no 25_545
H(4) O(9) 2.8664 no 26_645
H(4) O(12) 3.0899 no 7_655
H(4) O(15) 3.5057 no 6_565
H(4) O(16) 3.4619 no 6_565
H(3) O(9) 3.4739 no 26_645
H(3) O(12) 3.0185 no 7_655
H(3) O(15) 3.3134 no 6_565
H(3) O(16) 2.8278 no 6_565
H(5) O(2) 3.3487 no 32_455
H(5) O(9) 3.0484 no 7_655
H(5) O(16) 3.4311 no 27_465
H(6) O(9) 2.8116 no 7_655
H(7) O(13) 2.7082 no 25_545
H(7) O(15) 2.6461 no 6_565
H(8) O(8) 3.3792 no .
H(8) O(13) 3.1462 no 12_665
H(8) O(13) 3.1921 no 25_545
H(8) O(15) 3.2090 no 6_565
H(8) O(15) 3.1310 no 31_645
H(9) O(11) 3.1848 no 7_655
H(9) O(17) 2.6177 no 25_545
H(9) O(17) 3.0962 no 31_545

loop_
_geom_torsion_atom_site_label_1
_geom_torsion_atom_site_label_2
_geom_torsion_atom_site_label_3
_geom_torsion_atom_site_label_4
_geom_torsion
_geom_torsion_publ_flag
_geom_torsion_site_symmetry_1
_geom_torsion_site_symmetry_3
_geom_torsion_site_symmetry_4
O(1) Pr(1) O(1) C(11) 84.39(15) no . 6_555 6_555
O(1) Pr(1) O(1) C(11) 84.39(15) no 6_555 . .
O(1) Pr(1) O(2) C(11) -4.68(12) no . . .
O(2) Pr(1) O(1) C(11) 4.71(12) no . . .
O(1) Pr(1) O(2) C(11) -85.51(16) no . 6_555 6_555
O(2) Pr(1) O(1) C(11) 138.62(16) no 6_555 . .
O(1) Pr(1) O(4) C(12) 153.5(4) no . 8_545 8_545
O(4) Pr(1) O(1) C(11) 20.2(2) no 8_545 . .
O(1) Pr(1) O(4) C(12) 94.6(5) no . 11_554 11_554
O(4) Pr(1) O(1) C(11) -141.84(16) no 11_554 . .
O(1) Pr(1) O(5) C(18) 169.7(3) no . 20_655 20_655
O(5) Pr(1) O(1) C(11) -71.53(17) no 20_655 . .
O(1) Pr(1) O(5) C(18) 139.20(18) no . 31_645 31_645
O(5) Pr(1) O(1) C(11) 113.72(19) no 31_645 . .
O(1) Pr(1) O(6) C(18) -8.3(3) no . 20_655 20_655
O(6) Pr(1) O(1) C(11) -63.79(19) no 20_655 . .
O(1) Pr(1) O(6) C(18) -101.9(3) no . 31_645 31_645
O(6) Pr(1) O(1) C(11) -169.8(3) no 31_645 . .
O(1) Pr(1) O(2) C(11) -85.51(16) no 6_555 . .
O(2) Pr(1) O(1) C(11) 138.62(16) no . 6_555 6_555
O(1) Pr(1) O(2) C(11) -4.68(12) no 6_555 6_555 6_555
O(2) Pr(1) O(1) C(11) 4.71(12) no 6_555 6_555 6_555
O(1) Pr(1) O(4) C(12) 94.6(5) no 6_555 8_545 8_545
O(4) Pr(1) O(1) C(11) -141.84(16) no 8_545 6_555 6_555
O(1) Pr(1) O(4) C(12) 153.5(4) no 6_555 11_554 11_554
O(4) Pr(1) O(1) C(11) 20.2(2) no 11_554 6_555 6_555
O(1) Pr(1) O(5) C(18) 139.20(18) no 6_555 20_655 20_655
O(5) Pr(1) O(1) C(11) 113.72(19) no 20_655 6_555 6_555
O(1) Pr(1) O(5) C(18) 169.7(3) no 6_555 31_645 31_645
O(5) Pr(1) O(1) C(11) -71.53(17) no 31_645 6_555 6_555
O(1) Pr(1) O(6) C(18) -101.9(3) no 6_555 20_655 20_655
O(6) Pr(1) O(1) C(11) -169.8(3) no 20_655 6_555 6_555
O(1) Pr(1) O(6) C(18) -8.3(3) no 6_555 31_645 31_645
O(6) Pr(1) O(1) C(11) -63.79(19) no 31_645 6_555 6_555
O(2) Pr(1) O(2) C(11) -49.77(17) no . 6_555 6_555
O(2) Pr(1) O(2) C(11) -49.77(17) no 6_555 . .
O(2) Pr(1) O(4) C(12) 165.7(5) no . 8_545 8_545
O(4) Pr(1) O(2) C(11) -172.14(19) no 8_545 . .
O(2) Pr(1) O(4) C(12) 63.5(5) no . 11_554 11_554
O(4) Pr(1) O(2) C(11) 36.7(3) no 11_554 . .
O(2) Pr(1) O(5) C(18) 113.2(3) no . 20_655 20_655
O(5) Pr(1) O(2) C(11) 73.77(18) no 20_655 . .
O(2) Pr(1) O(5) C(18) -154.06(19) no . 31_645 31_645
O(5) Pr(1) O(2) C(11) -120.54(18) no 31_645 . .
O(2) Pr(1) O(6) C(18) -54.5(3) no . 20_655 20_655
O(6) Pr(1) O(2) C(11) 117.48(18) no 20_655 . .
O(2) Pr(1) O(6) C(18) 89.9(4) no . 31_645 31_645
O(6) Pr(1) O(2) C(11) 167.8(3) no 31_645 . .
O(2) Pr(1) O(4) C(12) 63.5(5) no 6_555 8_545 8_545
O(4) Pr(1) O(2) C(11) 36.7(3) no 8_545 6_555 6_555
O(2) Pr(1) O(4) C(12) 165.7(5) no 6_555 11_554 11_554
O(4) Pr(1) O(2) C(11) -172.14(19) no 11_554 6_555 6_555
O(2) Pr(1) O(5) C(18) -154.06(19) no 6_555 20_655 20_655
O(5) Pr(1) O(2) C(11) -120.54(18) no 20_655 6_555 6_555
O(2) Pr(1) O(5) C(18) 113.2(3) no 6_555 31_645 31_645
O(5) Pr(1) O(2) C(11) 73.77(18) no 31_645 6_555 6_555
O(2) Pr(1) O(6) C(18) 89.9(4) no 6_555 20_655 20_655
O(6) Pr(1) O(2) C(11) 167.8(3) no 20_655 6_555 6_555
O(2) Pr(1) O(6) C(18) -54.5(3) no 6_555 31_645 31_645
O(6) Pr(1) O(2) C(11) 117.48(18) no 31_645 6_555 6_555
O(4) Pr(1) O(4) C(12) -59.5(6) no 8_545 11_554 11_554
O(4) Pr(1) O(4) C(12) -59.5(6) no 11_554 8_545 8_545
O(4) Pr(1) O(5) C(18) 45.3(3) no 8_545 20_655 20_655
O(5) Pr(1) O(4) C(12) -135.2(5) no 20_655 8_545 8_545
O(4) Pr(1) O(5) C(18) -99.0(3) no 8_545 31_645 31_645
O(5) Pr(1) O(4) C(12) 27.8(5) no 31_645 8_545 8_545
O(4) Pr(1) O(6) C(18) -131.4(3) no 8_545 20_655 20_655
O(6) Pr(1) O(4) C(12) -99.7(5) no 20_655 8_545 8_545
O(4) Pr(1) O(6) C(18) 70.1(3) no 8_545 31_645 31_645
O(6) Pr(1) O(4) C(12) -21.5(5) no 31_645 8_545 8_545
O(4) Pr(1) O(5) C(18) -99.0(3) no 11_554 20_655 20_655
O(5) Pr(1) O(4) C(12) 27.8(5) no 20_655 11_554 11_554
O(4) Pr(1) O(5) C(18) 45.3(3) no 11_554 31_645 31_645
O(5) Pr(1) O(4) C(12) -135.2(5) no 31_645 11_554 11_554
O(4) Pr(1) O(6) C(18) 70.1(3) no 11_554 20_655 20_655
O(6) Pr(1) O(4) C(12) -21.5(5) no 20_655 11_554 11_554
O(4) Pr(1) O(6) C(18) -131.4(3) no 11_554 31_645 31_645
O(6) Pr(1) O(4) C(12) -99.7(5) no 31_645 11_554 11_554
O(5) Pr(1) O(6) C(18) 1.1(2) no 20_655 20_655 20_655
O(6) Pr(1) O(5) C(18) -1.0(2) no 20_655 20_655 20_655
O(5) Pr(1) O(6) C(18) 173.8(3) no 20_655 31_645 31_645
O(6) Pr(1) O(5) C(18) -43.3(3) no 31_645 20_655 20_655
O(5) Pr(1) O(6) C(18) 173.8(3) no 31_645 20_655 20_655
O(6) Pr(1) O(5) C(18) -43.3(3) no 20_655 31_645 31_645
O(5) Pr(1) O(6) C(18) 1.1(2) no 31_645 31_645 31_645
O(6) Pr(1) O(5) C(18) -1.0(2) no 31_645 31_645 31_645
O(6) Pr(1) O(6) C(18) 142.2(3) no 20_655 31_645 31_645
O(6) Pr(1) O(6) C(18) 142.2(3) no 31_645 20_655 20_655
N(1) Co(1) N(1) C(1) 85.7(3) no . 7_655 7_655
N(1) Co(1) N(1) C(5) -91.41(19) no . 7_655 7_655
N(1) Co(1) N(1) C(1) 85.7(3) no 7_655 . .
N(1) Co(1) N(1) C(5) -91.41(19) no 7_655 . .
N(1) Co(1) N(2) C(6) -0.45(18) no . . .
N(1) Co(1) N(2) C(10) 176.6(3) no . . .
N(2) Co(1) N(1) C(1) -179.6(3) no . . .
N(2) Co(1) N(1) C(5) 3.32(19) no . . .
N(1) Co(1) N(2) C(6) 86.21(19) no . 7_655 7_655
N(1) Co(1) N(2) C(10) -96.7(3) no . 7_655 7_655
N(2) Co(1) N(1) C(1) 2.6(3) no 7_655 . .
N(2) Co(1) N(1) C(5) -174.57(19) no 7_655 . .
N(1) Co(1) N(3) C(13) 0.5(3) no . . .
N(1) Co(1) N(3) C(17) -176.67(18) no . . .
N(3) Co(1) N(1) C(1) -92.5(3) no . . .
N(3) Co(1) N(1) C(5) 90.3(2) no . . .
N(1) Co(1) N(2) C(6) 86.21(19) no 7_655 . .
N(1) Co(1) N(2) C(10) -96.7(3) no 7_655 . .
N(2) Co(1) N(1) C(1) 2.6(3) no . 7_655 7_655
N(2) Co(1) N(1) C(5) -174.57(19) no . 7_655 7_655
N(1) Co(1) N(2) C(6) -0.45(18) no 7_655 7_655 7_655
N(1) Co(1) N(2) C(10) 176.6(3) no 7_655 7_655 7_655
N(2) Co(1) N(1) C(1) -179.6(3) no 7_655 7_655 7_655
N(2) Co(1) N(1) C(5) 3.32(19) no 7_655 7_655 7_655
N(1) Co(1) N(3) C(13) 0.5(3) no 7_655 7_655 7_655
N(1) Co(1) N(3) C(17) -176.67(18) no 7_655 7_655 7_655
N(3) Co(1) N(1) C(1) -92.5(3) no 7_655 7_655 7_655
N(3) Co(1) N(1) C(5) 90.3(2) no 7_655 7_655 7_655
N(2) Co(1) N(3) C(13) 83.7(3) no . . .
N(2) Co(1) N(3) C(17) -93.49(19) no . . .
N(3) Co(1) N(2) C(6) -95.37(19) no . . .
N(3) Co(1) N(2) C(10) 81.7(3) no . . .
N(2) Co(1) N(3) C(13) -94.3(3) no . 7_655 7_655
N(2) Co(1) N(3) C(17) 88.55(19) no . 7_655 7_655
N(3) Co(1) N(2) C(6) -178.80(18) no 7_655 . .
N(3) Co(1) N(2) C(10) -1.7(3) no 7_655 . .
N(2) Co(1) N(3) C(13) -94.3(3) no 7_655 . .
N(2) Co(1) N(3) C(17) 88.55(19) no 7_655 . .
N(3) Co(1) N(2) C(6) -178.80(18) no . 7_655 7_655
N(3) Co(1) N(2) C(10) -1.7(3) no . 7_655 7_655
N(2) Co(1) N(3) C(13) 83.7(3) no 7_655 7_655 7_655
N(2) Co(1) N(3) C(17) -93.49(19) no 7_655 7_655 7_655
N(3) Co(1) N(2) C(6) -95.37(19) no 7_655 7_655 7_655
N(3) Co(1) N(2) C(10) 81.7(3) no 7_655 7_655 7_655
N(3) Co(1) N(3) C(13) 178.7(3) no . 7_655 7_655
N(3) Co(1) N(3) C(17) 1.53(19) no . 7_655 7_655
N(3) Co(1) N(3) C(13) 178.7(3) no 7_655 . .
N(3) Co(1) N(3) C(17) 1.53(19) no 7_655 . .
Pr(1) O(1) C(11) O(2) -9.1(4) no . . .
Pr(1) O(1) C(11) C(3) 169.5(3) no . . .
Pr(1) O(2) C(11) O(1) 8.9(4) no . . .
Pr(1) O(2) C(11) C(3) -169.7(3) no . . .
Pr(1) O(4) C(12) O(3) -31.7(9) no 27_455 . .
Pr(1) O(4) C(12) C(8) 149.6(4) no 27_455 . .
Pr(1) O(5) C(18) O(6) 2.0(6) no 20_655 . .
Pr(1) O(5) C(18) C(15) 179.3(4) no 20_655 . .
Pr(1) O(6) C(18) O(5) -2.1(6) no 20_655 . .
Pr(1) O(6) C(18) C(15) -179.5(4) no 20_655 . .
Co(1) N(1) C(1) C(2) -176.0(2) no . . .
Co(1) N(1) C(5) C(4) 175.8(2) no . . .
Co(1) N(1) C(5) C(6) -5.4(4) no . . .
C(1) N(1) C(5) C(4) -1.5(5) no . . .
C(1) N(1) C(5) C(6) 177.3(3) no . . .
C(5) N(1) C(1) C(2) 1.0(5) no . . .
Co(1) N(2) C(6) C(5) -2.3(3) no . . .
Co(1) N(2) C(6) C(7) 175.68(19) no . . .
Co(1) N(2) C(10) C(9) -177.0(2) no . . .
C(6) N(2) C(10) C(9) -0.1(5) no . . .
C(10) N(2) C(6) C(5) -179.6(3) no . . .
C(10) N(2) C(6) C(7) -1.6(5) no . . .
Co(1) N(3) C(13) C(14) -176.6(3) no . . .
Co(1) N(3) C(17) C(16) 175.4(3) no . . .
Co(1) N(3) C(17) C(17) -4.2(4) no . . 7_655
C(13) N(3) C(17) C(16) -2.1(6) no . . .
C(13) N(3) C(17) C(17) 178.4(4) no . . 7_655
C(17) N(3) C(13) C(14) 0.4(6) no . . .
N(1) C(1) C(2) C(3) 0.1(6) no . . .
C(1) C(2) C(3) C(4) -0.6(6) no . . .
C(1) C(2) C(3) C(11) -179.0(3) no . . .
C(2) C(3) C(4) C(5) 0.1(5) no . . .
C(2) C(3) C(11) O(1) -14.5(5) no . . .
C(2) C(3) C(11) O(2) 164.2(4) no . . .
C(4) C(3) C(11) O(1) 167.2(3) no . . .
C(4) C(3) C(11) O(2) -14.2(5) no . . .
C(11) C(3) C(4) C(5) 178.4(3) no . . .
C(3) C(4) C(5) N(1) 1.0(5) no . . .
C(3) C(4) C(5) C(6) -177.6(3) no . . .
N(1) C(5) C(6) N(2) 5.1(4) no . . .
N(1) C(5) C(6) C(7) -172.9(3) no . . .
C(4) C(5) C(6) N(2) -176.2(3) no . . .
C(4) C(5) C(6) C(7) 5.9(5) no . . .
N(2) C(6) C(7) C(8) 1.4(5) no . . .
C(5) C(6) C(7) C(8) 179.2(3) no . . .
C(6) C(7) C(8) C(9) 0.5(6) no . . .
C(6) C(7) C(8) C(12) -179.3(3) no . . .
C(7) C(8) C(9) C(10) -2.2(6) no . . .
C(7) C(8) C(12) O(3) 10.0(6) no . . .
C(7) C(8) C(12) O(4) -171.1(4) no . . .
C(9) C(8) C(12) O(3) -169.8(4) no . . .
C(9) C(8) C(12) O(4) 9.1(6) no . . .
C(12) C(8) C(9) C(10) 177.6(4) no . . .
C(8) C(9) C(10) N(2) 2.0(6) no . . .
N(3) C(13) C(14) C(15) 1.8(8) no . . .
C(13) C(14) C(15) C(16) -2.4(8) no . . .
C(13) C(14) C(15) C(18) 176.4(5) no . . .
C(14) C(15) C(16) C(17) 0.8(7) no . . .
C(14) C(15) C(18) O(5) 24.0(8) no . . .
C(14) C(15) C(18) O(6) -158.5(5) no . . .
C(16) C(15) C(18) O(5) -157.3(5) no . . .
C(16) C(15) C(18) O(6) 20.3(7) no . . .
C(18) C(15) C(16) C(17) -178.0(4) no . . .
C(15) C(16) C(17) N(3) 1.4(6) no . . .
C(15) C(16) C(17) C(17) -179.1(4) no . . 7_655
N(3) C(17) C(17) N(3) 5.5(5) no . 7_655 7_655
N(3) C(17) C(17) C(16) -174.0(3) no . 7_655 7_655
C(16) C(17) C(17) N(3) -174.0(4) no . 7_655 7_655
C(16) C(17) C(17) C(16) 6.5(6) no . 7_655 7_655
